data_8100214
loop_
_publ_author_name
'Peters, K.'
'Peters, E.-M.'
'Hartmann, K.'
'Kim, B. G.'
'Linker, T.'

_publ_section_title
;
Crystal structure of butyl (2R,3R,4R)-2,3,4-triacetoxy-4-[(2R)-oxo-
tetrahydrofuran-2-yl]-acetate, C~16~H~22~O~10~
;
_journal_issue 4
_journal_name_full 'Zeitschrift f\"ur Kristallographie - New Crystal Structures'
_journal_page_first 461
_journal_page_last 462
_journal_volume 219
_journal_year 2004
_chemical_formula_sum 'C16 H22 O10'
_chemical_formula_weight 374.34
_space_group_IT_number 4
_symmetry_cell_setting monoclinic
_symmetry_space_group_name_Hall 'P 2yb'
_symmetry_space_group_name_H-M 'P 1 21 1'
_cell_angle_alpha 90
_cell_angle_beta 92.430(10)
_cell_angle_gamma 90
_cell_formula_units_Z 4
_cell_length_a 12.126(1)
_cell_length_b 8.507(1)
_cell_length_c 17.874(2)
_cell_measurement_temperature 293(2)
_cell_volume 1842.2(3)
_diffrn_ambient_temperature 293(2)
_exptl_crystal_density_diffrn 1.350
_cod_original_sg_symbol_H-M 'P 21'
_cod_database_code 8100214

loop_
_symmetry_equiv_pos_as_xyz
'x, y, z'
'-x, y+1/2, -z'

loop_
_atom_site_label
_atom_site_type_symbol
_atom_site_fract_x
_atom_site_fract_y
_atom_site_fract_z
_atom_site_U_iso_or_equiv
_atom_site_adp_type
_atom_site_occupancy
_atom_site_symmetry_multiplicity
_atom_site_Wyckoff_symbol
_atom_site_calc_flag
_atom_site_refinement_flags
_atom_site_disorder_assembly
_atom_site_disorder_group
O11 O 0.2124(3) 0.7912 0.09588(19) 0.0712(11) Uani 1 2 a d . . .
C12 C 0.1943(5) 0.8197(10) 0.0249(3) 0.0784(17) Uani 1 2 a d . . .
O12 O 0.2668(4) 0.8571(9) -0.0157(3) 0.126(2) Uani 1 2 a d . . .
C13 C 0.0752(6) 0.7806(15) 0.0052(4) 0.124(3) Uani 1 2 a d . . .
H13A H 0.0426 0.8597 -0.0280 0.080 Uiso 1 2 a calc R . .
H13B H 0.0695 0.6791 -0.0195 0.080 Uiso 1 2 a calc R . .
C14 C 0.0198(4) 0.7775(10) 0.0754(3) 0.0761(17) Uani 1 2 a d . . .
H14A H -0.0366 0.6966 0.0752 0.080 Uiso 1 2 a calc R . .
H14B H -0.0138 0.8783 0.0857 0.080 Uiso 1 2 a calc R . .
C15 C 0.1135(4) 0.7406(8) 0.1327(3) 0.0550(12) Uani 1 2 a d . . .
H15 H 0.1170 0.6267 0.1408 0.080 Uiso 1 2 a calc R . .
C16 C 0.1139(4) 0.8230(7) 0.2078(3) 0.0467(11) Uani 1 2 a d . . .
H16 H 0.1882 0.8144 0.2313 0.080 Uiso 1 2 a calc R . .
O16 O 0.0889(2) 0.9882(6) 0.19687(17) 0.0488(8) Uani 1 2 a d . . .
C17 C 0.0322(3) 0.7561(7) 0.2615(3) 0.0443(10) Uani 1 2 a d . . .
H17 H 0.0548 0.6488 0.2749 0.080 Uiso 1 2 a calc R . .
O17 O -0.0793(2) 0.7513(6) 0.22827(17) 0.0470(7) Uani 1 2 a d . . .
C18 C 0.0235(3) 0.8514(8) 0.3331(2) 0.0482(11) Uani 1 2 a d . . .
H18 H 0.0028 0.9593 0.3195 0.080 Uiso 1 2 a calc R . .
O18 O 0.1333(2) 0.8535(6) 0.36679(16) 0.0497(8) Uani 1 2 a d . . .
C19 C -0.0599(4) 0.7883(8) 0.3846(3) 0.0583(13) Uani 1 2 a d . . .
H19A H -0.0552 0.8452 0.4316 0.080 Uiso 1 2 a calc R . .
H19B H -0.1335 0.8026 0.3623 0.080 Uiso 1 2 a calc R . .
O19 O -0.0394(2) 0.6218(7) 0.39811(18) 0.0614(9) Uani 1 2 a d . . .
C160 C 0.1716(4) 1.0960(8) 0.2148(3) 0.0558(12) Uani 1 2 a d . . .
O160 O 0.2623(3) 1.0558(7) 0.2338(2) 0.0761(11) Uani 1 2 a d . . .
C161 C 0.1276(5) 1.2582(8) 0.2094(4) 0.0769(17) Uani 1 2 a d . . .
H16A H 0.1799 1.3298 0.2325 0.080 Uiso 1 2 a calc R . .
H16B H 0.0593 1.2641 0.2344 0.080 Uiso 1 2 a calc R . .
H16C H 0.1152 1.2860 0.1576 0.080 Uiso 1 2 a calc R . .
C170 C -0.1246(4) 0.6092(8) 0.2110(3) 0.0520(11) Uani 1 2 a d . . .
O170 O -0.0716(3) 0.4897(7) 0.2154(3) 0.0934(14) Uani 1 2 a d . . .
C171 C -0.2406(4) 0.6202(9) 0.1866(3) 0.0660(14) Uani 1 2 a d . . .
H17A H -0.2656 0.5200 0.1679 0.080 Uiso 1 2 a calc R . .
H17B H -0.2491 0.6975 0.1477 0.080 Uiso 1 2 a calc R . .
H17C H -0.2835 0.6503 0.2282 0.080 Uiso 1 2 a calc R . .
C180 C 0.1679(4) 0.9867(8) 0.4013(3) 0.0565(12) Uani 1 2 a d . . .
O180 O 0.1070(3) 1.0947(7) 0.4099(3) 0.0997(16) Uani 1 2 a d . . .
C181 C 0.2859(4) 0.9804(8) 0.4268(3) 0.0665(14) Uani 1 2 a d . . .
H18A H 0.2957 1.0347 0.4737 0.080 Uiso 1 2 a calc R . .
H18B H 0.3301 1.0297 0.3901 0.080 Uiso 1 2 a calc R . .
H18C H 0.3082 0.8728 0.4330 0.080 Uiso 1 2 a calc R . .
C190 C -0.1268(5) 0.5240(8) 0.3954(3) 0.0656(15) Uani 1 2 a d . . .
O190 O -0.2201(3) 0.5677(7) 0.3839(3) 0.0911(14) Uani 1 2 a d . . .
C191 C -0.0921(5) 0.3611(9) 0.4077(4) 0.0844(18) Uani 1 2 a d . . .
H19C H -0.1553 0.2980 0.4182 0.080 Uiso 1 2 a calc R . .
H19D H -0.0396 0.3564 0.4494 0.080 Uiso 1 2 a calc R . .
H19E H -0.0588 0.3219 0.3637 0.080 Uiso 1 2 a calc R . .
O21 O 0.6414(3) 0.8432(7) 0.88763(19) 0.0798(12) Uani 1 2 a d . . .
C22 C 0.6924(6) 0.8121(10) 0.9546(4) 0.094(2) Uani 1 2 a d U . .
O22 O 0.7886(5) 0.8599(10) 0.9645(3) 0.138(2) Uani 1 2 a d U . .
C23 C 0.6195(6) 0.7362(10) 1.0045(3) 0.094(2) Uani 1 2 a d . . .
H23A H 0.5948 0.8093 1.0419 0.080 Uiso 1 2 a calc R . .
H23B H 0.6558 0.6481 1.0297 0.080 Uiso 1 2 a calc R . .
C24 C 0.5246(6) 0.6815(9) 0.9547(3) 0.0814(18) Uani 1 2 a d . . .
H24A H 0.4555 0.6870 0.9800 0.080 Uiso 1 2 a calc R . .
H24B H 0.5359 0.5749 0.9374 0.080 Uiso 1 2 a calc R . .
C25 C 0.5271(4) 0.7974(8) 0.8911(2) 0.0522(12) Uani 1 2 a d . . .
H25 H 0.4829 0.8897 0.9034 0.080 Uiso 1 2 a calc R . .
C26 C 0.4878(3) 0.7347(7) 0.8150(2) 0.0421(10) Uani 1 2 a d . . .
H26 H 0.5127 0.6259 0.8095 0.080 Uiso 1 2 a calc R . .
O26 O 0.3674(2) 0.7385(6) 0.81597(17) 0.0465(7) Uani 1 2 a d . . .
C27 C 0.5211(4) 0.8311(7) 0.7475(2) 0.0436(10) Uani 1 2 a d . . .
H27 H 0.5995 0.8143 0.7386 0.080 Uiso 1 2 a calc R . .
O27 O 0.5020(2) 0.9954(6) 0.76552(16) 0.0437(7) Uani 1 2 a d . . .
C28 C 0.4521(3) 0.7928(7) 0.6772(2) 0.0413(10) Uani 1 2 a d . . .
H28 H 0.3740 0.8084 0.6870 0.080 Uiso 1 2 a calc R . .
O28 O 0.4712(2) 0.6262(6) 0.66240(16) 0.0469(7) Uani 1 2 a d . . .
C29 C 0.4806(4) 0.8879(8) 0.6094(2) 0.0488(11) Uani 1 2 a d . . .
H29A H 0.4397 0.8489 0.5654 0.080 Uiso 1 2 a calc R . .
H29B H 0.4607 0.9971 0.6166 0.080 Uiso 1 2 a calc R . .
O29 O 0.5979(2) 0.8749(6) 0.59895(17) 0.0497(8) Uani 1 2 a d . . .
C260 C 0.3124(4) 0.6015(8) 0.8274(3) 0.0521(12) Uani 1 2 a d . . .
O260 O 0.3580(3) 0.4827(7) 0.8405(3) 0.0881(13) Uani 1 2 a d . . .
C261 C 0.1910(4) 0.6275(9) 0.8200(3) 0.0694(14) Uani 1 2 a d . . .
H26A H 0.1534 0.5292 0.8257 0.080 Uiso 1 2 a calc R . .
H26B H 0.1722 0.6706 0.7715 0.080 Uiso 1 2 a calc R . .
H26C H 0.1691 0.6995 0.8580 0.080 Uiso 1 2 a calc R . .
C270 C 0.5902(4) 1.0956(8) 0.7664(3) 0.0485(11) Uani 1 2 a d . . .
O270 O 0.6778(3) 1.0644(6) 0.7439(2) 0.0665(10) Uani 1 2 a d . . .
C271 C 0.5589(4) 1.2490(8) 0.8019(3) 0.0674(14) Uani 1 2 a d . . .
H27A H 0.5930 1.3343 0.7764 0.080 Uiso 1 2 a calc R . .
H27B H 0.5836 1.2491 0.8537 0.080 Uiso 1 2 a calc R . .
H27C H 0.4801 1.2612 0.7983 0.080 Uiso 1 2 a calc R . .
C280 C 0.3836(4) 0.5377(8) 0.6432(3) 0.0521(12) Uani 1 2 a d . . .
O280 O 0.2894(3) 0.5841(7) 0.6406(2) 0.0816(12) Uani 1 2 a d . . .
C281 C 0.4159(5) 0.3731(8) 0.6243(3) 0.0705(15) Uani 1 2 a d . . .
H28A H 0.3515 0.3075 0.6219 0.080 Uiso 1 2 a calc R . .
H28B H 0.4674 0.3341 0.6621 0.080 Uiso 1 2 a calc R . .
H28C H 0.4497 0.3722 0.5766 0.080 Uiso 1 2 a calc R . .
C290 C 0.6452(4) 0.9967(8) 0.5650(3) 0.0558(12) Uani 1 2 a d . . .
O290 O 0.5947(3) 1.1070(7) 0.5410(3) 0.0871(12) Uani 1 2 a d . . .
C291 C 0.7673(4) 0.9770(9) 0.5622(4) 0.0773(16) Uani 1 2 a d . . .
H29C H 0.7929 1.0269 0.5180 0.080 Uiso 1 2 a calc R . .
H29D H 0.7849 0.8670 0.5610 0.080 Uiso 1 2 a calc R . .
H29E H 0.8025 1.0242 0.6057 0.080 Uiso 1 2 a calc R . .

loop_
_atom_site_aniso_label
_atom_site_aniso_U_11
_atom_site_aniso_U_22
_atom_site_aniso_U_33
_atom_site_aniso_U_23
_atom_site_aniso_U_13
_atom_site_aniso_U_12
O11 0.051(2) 0.104(3) 0.059(2) 0.002(2) 0.0078(16) -0.005(2)
C12 0.072(4) 0.099(5) 0.065(4) -0.007(3) 0.020(3) -0.007(4)
O12 0.116(4) 0.171(6) 0.095(3) 0.006(4) 0.046(3) -0.029(4)
C13 0.092(5) 0.204(10) 0.074(4) 0.016(5) 0.001(4) 0.004(6)
C14 0.058(3) 0.101(5) 0.069(3) -0.008(3) -0.002(3) -0.009(3)
C15 0.052(3) 0.051(3) 0.062(3) -0.006(2) 0.009(2) -0.006(2)
C16 0.038(2) 0.040(3) 0.062(3) 0.009(2) 0.003(2) 0.004(2)
O16 0.0362(16) 0.0418(18) 0.068(2) 0.0055(16) -0.0010(15) 0.0012(15)
C17 0.029(2) 0.040(2) 0.063(3) 0.000(2) -0.0075(19) 0.0046(19)
O17 0.0367(16) 0.0392(17) 0.0643(19) 0.0013(15) -0.0070(14) 0.0020(14)
C18 0.036(2) 0.050(3) 0.059(3) -0.004(2) -0.004(2) 0.002(2)
O18 0.0423(17) 0.0496(19) 0.0565(18) -0.0032(16) -0.0072(14) 0.0055(15)
C19 0.051(3) 0.060(3) 0.064(3) -0.009(3) 0.006(2) -0.001(2)
O19 0.0426(19) 0.073(2) 0.069(2) 0.008(2) 0.0049(15) -0.0024(19)
C160 0.041(3) 0.053(3) 0.074(3) -0.002(3) 0.008(2) -0.010(2)
O160 0.043(2) 0.059(2) 0.125(3) 0.001(2) -0.009(2) -0.0026(17)
C161 0.063(3) 0.047(3) 0.121(5) 0.008(3) 0.013(3) 0.004(3)
C170 0.042(3) 0.044(3) 0.070(3) -0.001(3) -0.002(2) -0.003(3)
O170 0.056(2) 0.043(2) 0.178(4) -0.019(3) -0.028(2) 0.006(2)
C171 0.051(3) 0.053(3) 0.093(4) 0.006(3) -0.009(3) -0.002(3)
C180 0.052(3) 0.052(3) 0.065(3) -0.005(3) -0.004(2) 0.001(3)
O180 0.072(3) 0.075(3) 0.149(4) -0.043(3) -0.031(3) 0.019(2)
C181 0.049(3) 0.068(3) 0.081(4) -0.006(3) -0.009(3) -0.009(3)
C190 0.051(3) 0.072(4) 0.073(4) 0.015(3) 0.007(3) 0.005(3)
O190 0.045(2) 0.084(3) 0.144(4) 0.030(3) -0.001(2) -0.004(2)
C191 0.068(4) 0.084(5) 0.102(4) 0.014(4) 0.011(3) -0.002(3)
O21 0.056(2) 0.129(4) 0.053(2) -0.001(2) -0.0118(17) -0.021(2)
C22 0.084(3) 0.109(3) 0.087(3) -0.011(3) -0.002(2) -0.005(2)
O22 0.120(3) 0.165(3) 0.127(3) -0.009(2) -0.013(2) -0.009(3)
C23 0.124(6) 0.098(5) 0.058(3) 0.005(4) -0.019(4) 0.016(4)
C24 0.105(5) 0.082(4) 0.056(3) 0.013(3) -0.005(3) -0.012(4)
C25 0.043(3) 0.062(3) 0.052(3) -0.007(2) -0.001(2) 0.002(2)
C26 0.035(2) 0.042(2) 0.049(3) 0.002(2) 0.0017(19) 0.002(2)
O26 0.0366(16) 0.0394(17) 0.0636(19) 0.0021(15) 0.0038(14) 0.0021(14)
C27 0.037(2) 0.038(2) 0.056(3) 0.000(2) 0.000(2) 0.005(2)
O27 0.0366(16) 0.0378(16) 0.0564(18) -0.0022(14) -0.0002(13) -0.0014(14)
C28 0.036(2) 0.038(2) 0.049(2) -0.0019(19) -0.0035(19) 0.0042(19)
O28 0.0398(16) 0.0406(16) 0.0596(19) -0.0068(15) -0.0050(14) 0.0001(15)
C29 0.047(3) 0.052(3) 0.047(3) 0.003(2) -0.004(2) 0.002(2)
O29 0.0468(18) 0.0484(19) 0.0541(18) 0.0023(15) 0.0061(14) 0.0021(15)
C260 0.046(3) 0.039(3) 0.072(3) -0.002(2) 0.008(2) -0.003(2)
O260 0.065(3) 0.049(2) 0.151(4) 0.015(3) 0.014(3) -0.002(2)
C261 0.051(3) 0.064(3) 0.094(4) -0.003(3) 0.010(3) -0.010(3)
C270 0.043(3) 0.044(3) 0.058(3) -0.006(2) -0.008(2) -0.005(2)
O270 0.0406(18) 0.066(2) 0.094(3) -0.0157(19) 0.0164(18) -0.0126(17)
C271 0.055(3) 0.051(3) 0.096(4) -0.016(3) 0.003(3) 0.000(3)
C280 0.046(3) 0.059(3) 0.050(3) -0.008(2) -0.005(2) -0.011(2)
O280 0.044(2) 0.075(3) 0.125(3) -0.030(2) -0.006(2) -0.007(2)
C281 0.072(4) 0.049(3) 0.090(4) -0.001(3) 0.000(3) -0.007(3)
C290 0.066(3) 0.047(3) 0.056(3) 0.006(3) 0.012(2) -0.001(3)
O290 0.083(3) 0.062(2) 0.118(3) 0.035(2) 0.017(2) 0.008(2)
C291 0.062(4) 0.071(4) 0.101(4) 0.003(3) 0.021(3) -0.006(3)

loop_
_geom_bond_atom_site_label_1
_geom_bond_atom_site_label_2
_geom_bond_distance
_geom_bond_site_symmetry_2
_geom_bond_publ_flag
O11 C12 1.302(7) . ?
O11 C15 1.457(6) . ?
C12 O12 1.206(7) . ?
C12 C13 1.509(9) . ?
C13 C14 1.450(8) . ?
C13 H13A 0.9700 . ?
C13 H13B 0.9700 . ?
C14 C15 1.530(7) . ?
C14 H14A 0.9700 . ?
C14 H14B 0.9700 . ?
C15 C16 1.514(7) . ?
C15 H15 0.9800 . ?
C16 O16 1.450(5) . ?
C16 C17 1.519(6) . ?
C16 H16 0.9800 . ?
O16 C160 1.386(5) . ?
C17 O17 1.454(5) . ?
C17 C18 1.522(6) . ?
C17 H17 0.9800 . ?
O17 C170 1.358(6) . ?
C18 O18 1.438(5) . ?
C18 C19 1.495(6) . ?
C18 H18 0.9800 . ?
O18 C180 1.348(6) . ?
C19 O19 1.457(6) . ?
C19 H19A 0.9700 . ?
C19 H19B 0.9700 . ?
O19 C190 1.346(6) . ?
C160 O160 1.189(6) . ?
C160 C161 1.481(8) . ?
C161 H16A 0.9600 . ?
C161 H16B 0.9600 . ?
C161 H16C 0.9600 . ?
C170 O170 1.204(6) . ?
C170 C171 1.457(6) . ?
C171 H17A 0.9600 . ?
C171 H17B 0.9600 . ?
C171 H17C 0.9600 . ?
C180 O180 1.192(6) . ?
C180 C181 1.484(7) . ?
C181 H18A 0.9600 . ?
C181 H18B 0.9600 . ?
C181 H18C 0.9600 . ?
C190 O190 1.201(6) . ?
C190 C191 1.462(8) . ?
C191 H19C 0.9600 . ?
C191 H19D 0.9600 . ?
C191 H19E 0.9600 . ?
O21 C22 1.350(8) . ?
O21 C25 1.444(5) . ?
C22 O22 1.241(8) . ?
C22 C23 1.436(9) . ?
C23 C24 1.499(8) . ?
C23 H23A 0.9700 . ?
C23 H23B 0.9700 . ?
C24 C25 1.506(7) . ?
C24 H24A 0.9700 . ?
C24 H24B 0.9700 . ?
C25 C26 1.519(6) . ?
C25 H25 0.9800 . ?
C26 O26 1.461(5) . ?
C26 C27 1.528(6) . ?
C26 H26 0.9800 . ?
O26 C260 1.363(6) . ?
C27 O27 1.456(5) . ?
C27 C28 1.515(6) . ?
C27 H27 0.9800 . ?
O27 C270 1.367(5) . ?
C28 O28 1.461(5) . ?
C28 C29 1.509(6) . ?
C28 H28 0.9800 . ?
O28 C280 1.336(5) . ?
C29 O29 1.447(5) . ?
C29 H29A 0.9700 . ?
C29 H29B 0.9700 . ?
O29 C290 1.342(6) . ?
C260 O260 1.171(6) . ?
C260 C261 1.489(6) . ?
C261 H26A 0.9600 . ?
C261 H26B 0.9600 . ?
C261 H26C 0.9600 . ?
C270 O270 1.182(5) . ?
C270 C271 1.506(7) . ?
C271 H27A 0.9600 . ?
C271 H27B 0.9600 . ?
C271 H27C 0.9600 . ?
C280 O280 1.208(5) . ?
C280 C281 1.497(7) . ?
C281 H28A 0.9600 . ?
C281 H28B 0.9600 . ?
C281 H28C 0.9600 . ?
C290 O290 1.190(6) . ?
C290 C291 1.493(7) . ?
C291 H29C 0.9600 . ?
C291 H29D 0.9600 . ?
C291 H29E 0.9600 . ?

loop_
_cod_related_entry_id
_cod_related_entry_database
_cod_related_entry_code
1 ChemSpider 9649097
